data_7030537
loop_
_publ_author_name
'Illner, Peter'
'Puchta, Ralph'
'Heinemann, Frank W.'
'van Eldik, Rudi'

_publ_section_title
;
 Is bis(trifluoromethylsulfonyl)amide an innocent anion? X-Ray
 structure data and DFT calculations
;
_journal_coden_ASTM DTARAF
_journal_issue 15
_journal_name_full 'Dalton Transactions'
_journal_page_first 2795
_journal_page_last 2801
_journal_paper_doi 10.1039/b820940e
_journal_year 2009
_chemical_formula_moiety 'C15 H11 N4 O3 Pd, C2 F6 N O4 S2'
_chemical_formula_sum 'C17 H11 F6 N5 O7 Pd S2'
_chemical_formula_weight 681.83
_space_group_IT_number 2
_symmetry_cell_setting triclinic
_symmetry_space_group_name_Hall '-P 1'
_symmetry_space_group_name_H-M 'P -1'
_atom_sites_solution_hydrogens geom
_atom_sites_solution_primary direct
_atom_sites_solution_secondary difmap
_audit_creation_method SHELXL-97
_cell_angle_alpha 75.595(4)
_cell_angle_beta 76.794(6)
_cell_angle_gamma 74.882(4)
_cell_formula_units_Z 2
_cell_length_a 8.4578(5)
_cell_length_b 8.9850(3)
_cell_length_c 15.7908(12)
_cell_measurement_reflns_used 128
_cell_measurement_temperature 150(2)
_cell_measurement_theta_max 20.00
_cell_measurement_theta_min 6.00
_cell_volume 1104.74(12)
_computing_cell_refinement 'EVALCCD (Duisenberg, 2003)'
_computing_data_collection 'COLLECT (Bruker-Nonius, 2002)'
_computing_data_reduction 'EVALCCD (Duisenberg, 2003)'
_computing_molecular_graphics 'SHELXTL 6.12 (Bruker AXS, 2002)'
_computing_publication_material 'SHELXTL 6.12 (Bruker AXS, 2002)'
_computing_structure_refinement 'SHELXTL 6.12 (Bruker AXS, 2002)'
_computing_structure_solution 'SHELXTL 6.12 (Bruker AXS, 2002)'
_diffrn_ambient_temperature 150(2)
_diffrn_detector_area_resol_mean 9
_diffrn_measured_fraction_theta_full 0.998
_diffrn_measured_fraction_theta_max 0.998
_diffrn_measurement_device_type 'Bruker-Nonius KappaCCD'
_diffrn_measurement_method
;
\w-rotations with 2.00 \% and 180 sec per frame
;
_diffrn_radiation_monochromator graphite
_diffrn_radiation_source 'fine-focus sealed tube'
_diffrn_radiation_type MoK\a
_diffrn_radiation_wavelength 0.71073
_diffrn_reflns_av_R_equivalents 0.0410
_diffrn_reflns_av_sigmaI/netI 0.0310
_diffrn_reflns_limit_h_max 11
_diffrn_reflns_limit_h_min -11
_diffrn_reflns_limit_k_max 12
_diffrn_reflns_limit_k_min -12
_diffrn_reflns_limit_l_max 21
_diffrn_reflns_limit_l_min -21
_diffrn_reflns_number 28358
_diffrn_reflns_theta_full 28.50
_diffrn_reflns_theta_max 28.50
_diffrn_reflns_theta_min 3.09
_exptl_absorpt_coefficient_mu 1.133
_exptl_absorpt_correction_T_max 0.967
_exptl_absorpt_correction_T_min 0.839
_exptl_absorpt_correction_type multi-scan
_exptl_absorpt_process_details 'SADABS, Bruker-AXS, 2002'
_exptl_crystal_colour yellow
_exptl_crystal_density_diffrn 2.050
_exptl_crystal_density_method 'not measured'
_exptl_crystal_description plate
_exptl_crystal_F_000 672
_exptl_crystal_size_max 0.23
_exptl_crystal_size_mid 0.12
_exptl_crystal_size_min 0.03
_refine_diff_density_max 0.525
_refine_diff_density_min -0.576
_refine_diff_density_rms 0.101
_refine_ls_extinction_method none
_refine_ls_goodness_of_fit_ref 1.112
_refine_ls_hydrogen_treatment constr
_refine_ls_matrix_type full
_refine_ls_number_parameters 343
_refine_ls_number_reflns 5586
_refine_ls_number_restraints 0
_refine_ls_restrained_S_all 1.112
_refine_ls_R_factor_all 0.0369
_refine_ls_R_factor_gt 0.0266
_refine_ls_shift/su_max 0.002
_refine_ls_shift/su_mean 0.000
_refine_ls_structure_factor_coef Fsqd
_refine_ls_weighting_details 'calc w=1/[\s^2^(Fo^2^)+(0.0360P)^2^+0.1294P] where P=(Fo^2^+2Fc^2^)/3'
_refine_ls_weighting_scheme calc
_refine_ls_wR_factor_gt 0.0628
_refine_ls_wR_factor_ref 0.0658
_reflns_number_gt 4807
_reflns_number_total 5586
_reflns_threshold_expression >2sigma(I)
_cod_duplicate_entry 7000998
_cod_data_source_file b820940e.txt
_cod_data_source_block pi0702
_cod_original_cell_volume 1104.74(11)
_cod_original_sg_symbol_Hall -P1
_cod_original_sg_symbol_H-M P-1
_cod_database_code 7030537

loop_
_symmetry_equiv_pos_as_xyz
'x, y, z'
'-x, -y, -z'

loop_
_atom_site_label
_atom_site_type_symbol
_atom_site_fract_x
_atom_site_fract_y
_atom_site_fract_z
_atom_site_U_iso_or_equiv
_atom_site_adp_type
_atom_site_occupancy
_atom_site_symmetry_multiplicity
_atom_site_calc_flag
_atom_site_refinement_flags
Pd1 Pd 0.692931(19) 0.400298(18) 0.990728(11) 0.01393(5) Uani 1 1 d .
N1 N 0.6110(2) 0.3140(2) 1.11973(13) 0.0191(4) Uani 1 1 d .
N2 N 0.7531(2) 0.5451(2) 1.04271(12) 0.0146(3) Uani 1 1 d .
N3 N 0.8022(2) 0.5296(2) 0.87864(12) 0.0158(4) Uani 1 1 d .
N4 N 0.7014(2) 0.1364(2) 0.91575(13) 0.0201(4) Uani 1 1 d .
O1 O 0.59710(19) 0.26013(18) 0.94195(11) 0.0233(3) Uani 1 1 d .
O2 O 0.8508(2) 0.12499(19) 0.91165(14) 0.0330(4) Uani 1 1 d .
O3 O 0.6427(2) 0.04029(19) 0.89762(12) 0.0301(4) Uani 1 1 d .
C1 C 0.5438(3) 0.1861(3) 1.15313(17) 0.0250(5) Uani 1 1 d .
H1A H 0.5303 0.1275 1.1138 0.030 Uiso 1 1 calc R
C2 C 0.4944(3) 0.1389(3) 1.24318(18) 0.0316(6) Uani 1 1 d .
H2A H 0.4479 0.0484 1.2657 0.038 Uiso 1 1 calc R
C3 C 0.5129(3) 0.2242(3) 1.30022(18) 0.0335(6) Uani 1 1 d .
H3A H 0.4786 0.1932 1.3624 0.040 Uiso 1 1 calc R
C4 C 0.5822(3) 0.3562(3) 1.26637(16) 0.0262(5) Uani 1 1 d .
H4A H 0.5956 0.4161 1.3050 0.031 Uiso 1 1 calc R
C5 C 0.6313(2) 0.3984(3) 1.17562(15) 0.0186(4) Uani 1 1 d .
C6 C 0.7085(2) 0.5339(2) 1.13145(14) 0.0169(4) Uani 1 1 d .
C7 C 0.7386(3) 0.6431(3) 1.17014(15) 0.0210(5) Uani 1 1 d .
H7A H 0.7066 0.6384 1.2323 0.025 Uiso 1 1 calc R
C8 C 0.8168(3) 0.7603(3) 1.11621(16) 0.0217(5) Uani 1 1 d .
H8A H 0.8406 0.8350 1.1421 0.026 Uiso 1 1 calc R
C9 C 0.8606(3) 0.7702(3) 1.02513(15) 0.0193(4) Uani 1 1 d .
H9A H 0.9145 0.8502 0.9886 0.023 Uiso 1 1 calc R
C10 C 0.8241(2) 0.6607(2) 0.98880(14) 0.0151(4) Uani 1 1 d .
C11 C 0.8562(2) 0.6498(2) 0.89439(14) 0.0156(4) Uani 1 1 d .
C12 C 0.9327(3) 0.7500(3) 0.82523(15) 0.0193(4) Uani 1 1 d .
H12A H 0.9659 0.8354 0.8365 0.023 Uiso 1 1 calc R
C13 C 0.9605(3) 0.7251(3) 0.73959(15) 0.0225(5) Uani 1 1 d .
H13A H 1.0136 0.7926 0.6916 0.027 Uiso 1 1 calc R
C14 C 0.9100(3) 0.6005(3) 0.72443(15) 0.0232(5) Uani 1 1 d .
H14A H 0.9307 0.5800 0.6662 0.028 Uiso 1 1 calc R
C15 C 0.8289(3) 0.5063(2) 0.79530(15) 0.0189(4) Uani 1 1 d .
H15A H 0.7912 0.4230 0.7847 0.023 Uiso 1 1 calc R
N5 N 0.9255(2) 0.2882(2) 0.64485(13) 0.0232(4) Uani 1 1 d .
S1 S 0.76548(6) 0.22198(6) 0.65346(4) 0.02066(12) Uani 1 1 d .
O4 O 0.7913(2) 0.05838(19) 0.65425(13) 0.0299(4) Uani 1 1 d .
O5 O 0.6354(2) 0.2884(2) 0.71781(13) 0.0393(5) Uani 1 1 d .
S2 S 1.10424(7) 0.18676(7) 0.65402(4) 0.02211(12) Uani 1 1 d .
O6 O 1.2025(2) 0.2889(3) 0.66058(14) 0.0410(5) Uani 1 1 d .
O7 O 1.1114(2) 0.0394(2) 0.71497(13) 0.0428(5) Uani 1 1 d .
C16 C 0.7015(3) 0.3234(3) 0.54767(19) 0.0332(6) Uani 1 1 d .
F1 F 0.8219(2) 0.2978(2) 0.47934(11) 0.0488(5) Uani 1 1 d .
F2 F 0.5741(2) 0.2714(2) 0.53872(14) 0.0589(6) Uani 1 1 d .
F3 F 0.6545(2) 0.47689(19) 0.54384(14) 0.0576(5) Uani 1 1 d .
C17 C 1.1940(3) 0.1353(3) 0.54581(17) 0.0278(5) Uani 1 1 d .
F4 F 1.1853(2) 0.2602(2) 0.48169(11) 0.0518(5) Uani 1 1 d .
F5 F 1.35377(18) 0.0664(2) 0.54403(12) 0.0444(4) Uani 1 1 d .
F6 F 1.1176(2) 0.0378(2) 0.53020(14) 0.0597(6) Uani 1 1 d .

loop_
_atom_site_aniso_label
_atom_site_aniso_U_11
_atom_site_aniso_U_22
_atom_site_aniso_U_33
_atom_site_aniso_U_23
_atom_site_aniso_U_13
_atom_site_aniso_U_12
Pd1 0.01342(8) 0.01268(8) 0.01662(9) -0.00369(6) -0.00310(6) -0.00328(5)
N1 0.0138(8) 0.0194(9) 0.0220(10) -0.0021(8) -0.0016(7) -0.0033(7)
N2 0.0123(8) 0.0151(8) 0.0166(9) -0.0053(7) -0.0024(7) -0.0011(7)
N3 0.0151(8) 0.0143(8) 0.0172(9) -0.0035(7) -0.0031(7) -0.0011(7)
N4 0.0234(9) 0.0145(9) 0.0231(10) -0.0031(7) -0.0043(8) -0.0057(7)
O1 0.0172(7) 0.0210(8) 0.0357(10) -0.0138(7) -0.0061(7) -0.0019(6)
O2 0.0173(8) 0.0227(9) 0.0598(13) -0.0139(8) -0.0026(8) -0.0040(7)
O3 0.0362(10) 0.0229(8) 0.0393(11) -0.0123(8) -0.0098(8) -0.0120(7)
C1 0.0162(10) 0.0192(11) 0.0367(14) 0.0009(10) -0.0042(10) -0.0051(9)
C2 0.0208(11) 0.0265(12) 0.0378(15) 0.0084(11) 0.0008(10) -0.0079(10)
C3 0.0232(12) 0.0365(14) 0.0260(13) 0.0086(11) 0.0044(10) -0.0029(11)
C4 0.0215(11) 0.0324(13) 0.0193(11) -0.0017(10) -0.0015(9) -0.0014(10)
C5 0.0122(9) 0.0210(10) 0.0201(11) -0.0025(9) -0.0020(8) -0.0015(8)
C6 0.0112(9) 0.0199(10) 0.0175(10) -0.0031(8) -0.0025(8) -0.0006(8)
C7 0.0164(10) 0.0288(12) 0.0195(11) -0.0111(9) -0.0046(8) -0.0010(9)
C8 0.0203(10) 0.0240(11) 0.0257(12) -0.0116(9) -0.0082(9) -0.0034(9)
C9 0.0170(10) 0.0171(10) 0.0252(11) -0.0048(9) -0.0050(9) -0.0044(8)
C10 0.0119(9) 0.0158(9) 0.0173(10) -0.0040(8) -0.0033(8) -0.0014(7)
C11 0.0137(9) 0.0145(9) 0.0178(10) -0.0040(8) -0.0036(8) -0.0004(8)
C12 0.0174(10) 0.0158(10) 0.0227(11) -0.0026(9) -0.0021(9) -0.0025(8)
C13 0.0218(11) 0.0178(10) 0.0208(11) 0.0014(9) -0.0001(9) -0.0002(9)
C14 0.0278(12) 0.0216(11) 0.0153(11) -0.0039(9) -0.0031(9) 0.0026(9)
C15 0.0219(10) 0.0163(10) 0.0195(11) -0.0065(8) -0.0068(9) -0.0002(8)
N5 0.0207(9) 0.0228(10) 0.0284(11) -0.0106(8) -0.0035(8) -0.0038(8)
S1 0.0162(2) 0.0198(3) 0.0237(3) -0.0039(2) -0.0001(2) -0.0034(2)
O4 0.0234(8) 0.0204(8) 0.0426(11) -0.0012(7) -0.0012(8) -0.0079(7)
O5 0.0247(9) 0.0473(12) 0.0400(11) -0.0175(9) 0.0074(8) -0.0008(8)
S2 0.0179(3) 0.0330(3) 0.0168(3) -0.0091(2) -0.0027(2) -0.0043(2)
O6 0.0314(10) 0.0604(13) 0.0470(12) -0.0333(10) -0.0080(9) -0.0150(9)
O7 0.0259(9) 0.0510(12) 0.0363(11) 0.0123(9) -0.0045(8) -0.0031(9)
C16 0.0315(13) 0.0305(13) 0.0395(15) 0.0012(11) -0.0167(12) -0.0088(11)
F1 0.0534(11) 0.0678(12) 0.0249(8) -0.0003(8) -0.0114(8) -0.0170(9)
F2 0.0452(10) 0.0648(13) 0.0768(14) 0.0019(11) -0.0377(10) -0.0211(9)
F3 0.0652(12) 0.0267(9) 0.0735(14) 0.0083(9) -0.0310(11) 0.0019(8)
C17 0.0209(11) 0.0393(14) 0.0278(13) -0.0181(11) 0.0035(10) -0.0102(10)
F4 0.0466(10) 0.0764(13) 0.0205(8) 0.0015(8) 0.0027(7) -0.0111(9)
F5 0.0201(7) 0.0581(11) 0.0508(11) -0.0219(9) 0.0062(7) -0.0017(7)
F6 0.0435(10) 0.0856(14) 0.0741(14) -0.0667(12) 0.0178(9) -0.0317(10)

loop_
_atom_type_symbol
_atom_type_description
_atom_type_scat_dispersion_real
_atom_type_scat_dispersion_imag
_atom_type_scat_source
C C 0.0033 0.0016 'International Tables Vol C Tables 4.2.6.8 and 6.1.1.4'
H H 0.0000 0.0000 'International Tables Vol C Tables 4.2.6.8 and 6.1.1.4'
N N 0.0061 0.0033 'International Tables Vol C Tables 4.2.6.8 and 6.1.1.4'
O O 0.0106 0.0060 'International Tables Vol C Tables 4.2.6.8 and 6.1.1.4'
F F 0.0171 0.0103 'International Tables Vol C Tables 4.2.6.8 and 6.1.1.4'
S S 0.1246 0.1234 'International Tables Vol C Tables 4.2.6.8 and 6.1.1.4'
Pd Pd -0.9988 1.0072 'International Tables Vol C Tables 4.2.6.8 and 6.1.1.4'

loop_
_geom_angle_atom_site_label_1
_geom_angle_atom_site_label_2
_geom_angle_atom_site_label_3
_geom_angle
N2 Pd1 N1 81.40(8)
N2 Pd1 N3 80.73(7)
N1 Pd1 N3 162.03(7)
N2 Pd1 O1 172.30(7)
N1 Pd1 O1 95.36(7)
N3 Pd1 O1 102.60(7)
C1 N1 C5 119.8(2)
C1 N1 Pd1 127.21(17)
C5 N1 Pd1 112.97(14)
C10 N2 C6 123.06(19)
C10 N2 Pd1 118.87(15)
C6 N2 Pd1 117.81(14)
C15 N3 C11 119.36(18)
C15 N3 Pd1 127.35(15)
C11 N3 Pd1 113.26(14)
O3 N4 O2 124.4(2)
O3 N4 O1 117.60(18)
O2 N4 O1 118.02(18)
N4 O1 Pd1 116.94(12)
N1 C1 C2 121.3(3)
N1 C1 H1A 119.4
C2 C1 H1A 119.4
C3 C2 C1 119.4(2)
C3 C2 H2A 120.3
C1 C2 H2A 120.3
C2 C3 C4 119.7(2)
C2 C3 H3A 120.1
C4 C3 H3A 120.1
C5 C4 C3 118.9(2)
C5 C4 H4A 120.6
C3 C4 H4A 120.6
N1 C5 C4 120.9(2)
N1 C5 C6 114.82(19)
C4 C5 C6 124.3(2)
N2 C6 C7 119.4(2)
N2 C6 C5 112.79(19)
C7 C6 C5 127.8(2)
C6 C7 C8 118.5(2)
C6 C7 H7A 120.7
C8 C7 H7A 120.7
C9 C8 C7 121.1(2)
C9 C8 H8A 119.5
C7 C8 H8A 119.5
C10 C9 C8 118.4(2)
C10 C9 H9A 120.8
C8 C9 H9A 120.8
N2 C10 C9 119.4(2)
N2 C10 C11 112.66(18)
C9 C10 C11 127.9(2)
N3 C11 C12 120.8(2)
N3 C11 C10 114.35(18)
C12 C11 C10 124.9(2)
C13 C12 C11 119.5(2)
C13 C12 H12A 120.2
C11 C12 H12A 120.2
C12 C13 C14 119.4(2)
C12 C13 H13A 120.3
C14 C13 H13A 120.3
C15 C14 C13 119.1(2)
C15 C14 H14A 120.5
C13 C14 H14A 120.5
N3 C15 C14 121.8(2)
N3 C15 H15A 119.1
C14 C15 H15A 119.1
S2 N5 S1 125.77(13)
O4 S1 O5 118.45(12)
O4 S1 N5 116.81(10)
O5 S1 N5 109.44(12)
O4 S1 C16 105.43(12)
O5 S1 C16 103.94(13)
N5 S1 C16 100.06(11)
O6 S2 O7 118.43(13)
O6 S2 N5 107.57(11)
O7 S2 N5 115.73(11)
O6 S2 C17 103.30(12)
O7 S2 C17 104.70(13)
N5 S2 C17 105.52(11)
F3 C16 F1 108.3(2)
F3 C16 F2 108.6(2)
F1 C16 F2 107.5(2)
F3 C16 S1 110.9(2)
F1 C16 S1 112.25(17)
F2 C16 S1 109.17(18)
F4 C17 F6 108.8(2)
F4 C17 F5 107.5(2)
F6 C17 F5 108.6(2)
F4 C17 S2 111.56(18)
F6 C17 S2 110.82(17)
F5 C17 S2 109.49(17)

loop_
_geom_bond_atom_site_label_1
_geom_bond_atom_site_label_2
_geom_bond_distance
Pd1 N2 1.9218(18)
Pd1 N1 2.0200(19)
Pd1 N3 2.0314(18)
Pd1 O1 2.0339(16)
N1 C1 1.351(3)
N1 C5 1.362(3)
N2 C10 1.348(3)
N2 C6 1.351(3)
N3 C15 1.343(3)
N3 C11 1.371(3)
N4 O3 1.218(2)
N4 O2 1.229(2)
N4 O1 1.318(2)
C1 C2 1.377(4)
C1 H1A 0.9500
C2 C3 1.376(4)
C2 H2A 0.9500
C3 C4 1.393(4)
C3 H3A 0.9500
C4 C5 1.382(3)
C4 H4A 0.9500
C5 C6 1.476(3)
C6 C7 1.379(3)
C7 C8 1.390(3)
C7 H7A 0.9500
C8 C9 1.387(3)
C8 H8A 0.9500
C9 C10 1.383(3)
C9 H9A 0.9500
C10 C11 1.476(3)
C11 C12 1.383(3)
C12 C13 1.383(3)
C12 H12A 0.9500
C13 C14 1.386(3)
C13 H13A 0.9500
C14 C15 1.386(3)
C14 H14A 0.9500
C15 H15A 0.9500
N5 S2 1.5663(19)
N5 S1 1.5807(19)
S1 O4 1.4259(17)
S1 O5 1.4309(19)
S1 C16 1.820(3)
S2 O6 1.4242(19)
S2 O7 1.4259(19)
S2 C17 1.824(3)
C16 F3 1.322(3)
C16 F1 1.324(3)
C16 F2 1.329(3)
C17 F4 1.310(3)
C17 F6 1.311(3)
C17 F5 1.328(3)

loop_
_geom_torsion_atom_site_label_1
_geom_torsion_atom_site_label_2
_geom_torsion_atom_site_label_3
_geom_torsion_atom_site_label_4
_geom_torsion
N2 Pd1 N1 C1 -176.89(18)
N3 Pd1 N1 C1 -170.87(19)
O1 Pd1 N1 C1 10.15(18)
N2 Pd1 N1 C5 2.24(14)
N3 Pd1 N1 C5 8.3(3)
O1 Pd1 N1 C5 -170.72(14)
N1 Pd1 N2 C10 -178.57(16)
N3 Pd1 N2 C10 3.31(15)
N1 Pd1 N2 C6 -4.21(14)
N3 Pd1 N2 C6 177.67(15)
N2 Pd1 N3 C15 176.43(18)
N1 Pd1 N3 C15 170.40(19)
O1 Pd1 N3 C15 -10.64(18)
N2 Pd1 N3 C11 -1.64(13)
N1 Pd1 N3 C11 -7.7(3)
O1 Pd1 N3 C11 171.29(13)
O3 N4 O1 Pd1 170.42(15)
O2 N4 O1 Pd1 -9.2(3)
N1 Pd1 O1 N4 -101.34(15)
N3 Pd1 O1 N4 78.99(15)
C5 N1 C1 C2 0.2(3)
Pd1 N1 C1 C2 179.29(16)
N1 C1 C2 C3 0.4(3)
C1 C2 C3 C4 -0.4(4)
C2 C3 C4 C5 -0.1(3)
C1 N1 C5 C4 -0.8(3)
Pd1 N1 C5 C4 -179.95(16)
C1 N1 C5 C6 179.02(18)
Pd1 N1 C5 C6 -0.2(2)
C3 C4 C5 N1 0.7(3)
C3 C4 C5 C6 -179.1(2)
C10 N2 C6 C7 -1.1(3)
Pd1 N2 C6 C7 -175.23(15)
C10 N2 C6 C5 179.27(17)
Pd1 N2 C6 C5 5.2(2)
N1 C5 C6 N2 -3.1(3)
C4 C5 C6 N2 176.68(19)
N1 C5 C6 C7 177.3(2)
C4 C5 C6 C7 -2.9(3)
N2 C6 C7 C8 -1.0(3)
C5 C6 C7 C8 178.5(2)
C6 C7 C8 C9 1.4(3)
C7 C8 C9 C10 0.3(3)
C6 N2 C10 C9 2.9(3)
Pd1 N2 C10 C9 176.91(14)
C6 N2 C10 C11 -178.21(16)
Pd1 N2 C10 C11 -4.2(2)
C8 C9 C10 N2 -2.4(3)
C8 C9 C10 C11 178.89(19)
C15 N3 C11 C12 2.1(3)
Pd1 N3 C11 C12 -179.63(15)
C15 N3 C11 C10 -178.28(17)
Pd1 N3 C11 C10 0.0(2)
N2 C10 C11 N3 2.6(2)
C9 C10 C11 N3 -178.61(19)
N2 C10 C11 C12 -177.86(19)
C9 C10 C11 C12 1.0(3)
N3 C11 C12 C13 -2.4(3)
C10 C11 C12 C13 178.06(19)
C11 C12 C13 C14 0.5(3)
C12 C13 C14 C15 1.7(3)
C11 N3 C15 C14 0.1(3)
Pd1 N3 C15 C14 -177.89(15)
C13 C14 C15 N3 -2.0(3)
S2 N5 S1 O4 -11.5(2)
S2 N5 S1 O5 126.56(16)
S2 N5 S1 C16 -124.65(17)
S1 N5 S2 O6 -167.91(15)
S1 N5 S2 O7 -32.9(2)
S1 N5 S2 C17 82.31(18)
O4 S1 C16 F3 172.41(18)
O5 S1 C16 F3 47.1(2)
N5 S1 C16 F3 -66.0(2)
O4 S1 C16 F1 -66.3(2)
O5 S1 C16 F1 168.40(19)
N5 S1 C16 F1 55.3(2)
O4 S1 C16 F2 52.8(2)
O5 S1 C16 F2 -72.4(2)
N5 S1 C16 F2 174.5(2)
O6 S2 C17 F4 -59.7(2)
O7 S2 C17 F4 175.66(17)
N5 S2 C17 F4 53.1(2)
O6 S2 C17 F6 178.91(19)
O7 S2 C17 F6 54.3(2)
N5 S2 C17 F6 -68.3(2)
O6 S2 C17 F5 59.1(2)
O7 S2 C17 F5 -65.5(2)
N5 S2 C17 F5 171.88(17)
